data_7032416
loop_
_publ_author_name
'Yang, Jin'
'Li, Pinhua'
'Zhang, Yicheng'
'Wang, Lei'

_publ_section_title
;
 A new library of arsine, stibine-stabilized N-heterocyclic carbene
 palladium complexes: synthesis, structures and activities in C-C and C-N
 coupling reactions.
;
_journal_issue 37
_journal_name_full 'Dalton transactions (Cambridge, England : 2003)'
_journal_page_first 14114
_journal_page_last 14122
_journal_paper_doi 10.1039/c4dt01773k
_journal_volume 43
_journal_year 2014
_chemical_formula_moiety '2(C45 H51 Cl2 N2 Pd Sb), C H2 Cl2'
_chemical_formula_sum 'C91 H104 Cl6 N4 Pd2 Sb2'
_chemical_formula_weight 1922.78
_chemical_name_systematic
; 
 ? 
;
_space_group_IT_number 15
_symmetry_cell_setting monoclinic
_symmetry_space_group_name_Hall '-C 2yc'
_symmetry_space_group_name_H-M 'C 1 2/c 1'
_atom_sites_solution_hydrogens geom
_atom_sites_solution_primary direct
_atom_sites_solution_secondary difmap
_audit_creation_method SHELXL-97
_cell_angle_alpha 90.00
_cell_angle_beta 114.411(3)
_cell_angle_gamma 90.00
_cell_formula_units_Z 4
_cell_length_a 31.143(6)
_cell_length_b 13.853(3)
_cell_length_c 23.658(5)
_cell_measurement_reflns_used 9588
_cell_measurement_temperature 296(2)
_cell_measurement_theta_max 27.5510
_cell_measurement_theta_min 2.2649
_cell_volume 9294(3)
_computing_cell_refinement 'Bruker SMART'
_computing_data_collection 'Bruker SMART APEX II'
_computing_data_reduction 'Bruker SAINT'
_computing_molecular_graphics 'Bruker SHELXTL'
_computing_publication_material 'Bruker SHELXTL'
_computing_structure_refinement 'SHELXL-97 (Sheldrick, 2008)'
_computing_structure_solution 'SHELXS-97 (Sheldrick, 2008)'
_diffrn_ambient_temperature 296(2)
_diffrn_measured_fraction_theta_full 0.996
_diffrn_measured_fraction_theta_max 0.996
_diffrn_measurement_device_type 'Bruker APEX II area detector'
_diffrn_measurement_method '\w scans'
_diffrn_radiation_monochromator graphite
_diffrn_radiation_source 'fine-focus sealed tube'
_diffrn_radiation_type MoK\a
_diffrn_radiation_wavelength 0.71073
_diffrn_reflns_av_R_equivalents 0.0248
_diffrn_reflns_av_sigmaI/netI 0.0280
_diffrn_reflns_limit_h_max 26
_diffrn_reflns_limit_h_min -36
_diffrn_reflns_limit_k_max 14
_diffrn_reflns_limit_k_min -16
_diffrn_reflns_limit_l_max 28
_diffrn_reflns_limit_l_min -28
_diffrn_reflns_number 23266
_diffrn_reflns_theta_full 25.00
_diffrn_reflns_theta_max 25.00
_diffrn_reflns_theta_min 1.84
_exptl_absorpt_coefficient_mu 1.171
_exptl_absorpt_correction_T_max 0.7910
_exptl_absorpt_correction_T_min 0.7505
_exptl_absorpt_correction_type multi-scan
_exptl_absorpt_process_details SADABS
_exptl_crystal_colour yellow
_exptl_crystal_density_diffrn 1.374
_exptl_crystal_density_method 'not measured'
_exptl_crystal_description block
_exptl_crystal_F_000 3896
_exptl_crystal_size_max 0.26
_exptl_crystal_size_mid 0.24
_exptl_crystal_size_min 0.21
_refine_diff_density_max 0.578
_refine_diff_density_min -0.527
_refine_diff_density_rms 0.057
_refine_ls_extinction_method none
_refine_ls_goodness_of_fit_ref 1.016
_refine_ls_hydrogen_treatment constr
_refine_ls_matrix_type full
_refine_ls_number_parameters 495
_refine_ls_number_reflns 8158
_refine_ls_number_restraints 32
_refine_ls_restrained_S_all 1.035
_refine_ls_R_factor_all 0.0436
_refine_ls_R_factor_gt 0.0308
_refine_ls_shift/su_max 0.001
_refine_ls_shift/su_mean 0.000
_refine_ls_structure_factor_coef Fsqd
_refine_ls_weighting_details 'calc w=1/[\s^2^(Fo^2^)+(0.0268P)^2^+19.1571P] where P=(Fo^2^+2Fc^2^)/3'
_refine_ls_weighting_scheme calc
_refine_ls_wR_factor_gt 0.0688
_refine_ls_wR_factor_ref 0.0765
_reflns_number_gt 6540
_reflns_number_total 8158
_reflns_threshold_expression >2sigma(I)
_cod_duplicate_entry 7032041
_cod_data_source_file c4dt01773k2.cif
_cod_data_source_block 1d
_cod_depositor_comments
;
The following automatic conversions were performed:

'_exptl_absorpt_correction_type' value 'Multi-scan' changed to
'multi-scan' according to
/usr/data/users/saulius/crontab/automatic-downloads/current/RSC/lib/dictionaries/cif_core.dic
dictionary named 'cif_core.dic' version 2.4.2 from 2011-04-26.

Automatic conversion script
Id: cif_fix_values 2281 2013-09-26 08:29:07Z andrius 
;
_cod_original_sg_symbol_H-M C2/c
_cod_database_code 7032416

loop_
_symmetry_equiv_pos_as_xyz
'x, y, z'
'-x, y, -z+1/2'
'x+1/2, y+1/2, z'
'-x+1/2, y+1/2, -z+1/2'
'-x, -y, -z'
'x, -y, z-1/2'
'-x+1/2, -y+1/2, -z'
'x+1/2, -y+1/2, z-1/2'

loop_
_atom_site_label
_atom_site_type_symbol
_atom_site_fract_x
_atom_site_fract_y
_atom_site_fract_z
_atom_site_U_iso_or_equiv
_atom_site_adp_type
_atom_site_occupancy
_atom_site_symmetry_multiplicity
_atom_site_calc_flag
_atom_site_refinement_flags
Pd1 Pd 0.340798(9) 0.908692(19) 0.409160(11) 0.04462(8) Uani 1 1 d .
Cl1 Cl 0.29701(4) 0.80328(7) 0.33232(4) 0.0749(3) Uani 1 1 d .
Cl2 Cl 0.38499(6) 1.00799(11) 0.48837(5) 0.1272(7) Uani 1 1 d .
Sb1 Sb 0.356633(8) 0.761869(18) 0.483118(11) 0.05272(8) Uani 1 1 d .
N1 N 0.35354(9) 1.03508(17) 0.31232(11) 0.0385(6) Uani 1 1 d .
N2 N 0.28871(9) 1.06878(17) 0.31898(11) 0.0392(6) Uani 1 1 d .
C1 C 0.32807(11) 1.0137(2) 0.34469(13) 0.0377(7) Uani 1 1 d .
C2 C 0.32989(12) 1.1018(2) 0.26627(15) 0.0487(8) Uani 1 1 d .
H2 H 0.3402 1.1271 0.2376 0.058 Uiso 1 1 calc R
C3 C 0.28979(13) 1.1229(2) 0.27054(15) 0.0491(8) Uani 1 1 d .
H3 H 0.2668 1.1659 0.2457 0.059 Uiso 1 1 calc R
C4 C 0.40088(11) 1.0010(2) 0.32489(15) 0.0445(8) Uani 1 1 d .
C5 C 0.43948(12) 1.0523(3) 0.36765(16) 0.0557(9) Uani 1 1 d .
C6 C 0.48375(15) 1.0208(4) 0.3765(2) 0.0837(14) Uani 1 1 d .
H6 H 0.5102 1.0529 0.4046 0.100 Uiso 1 1 calc R
C7 C 0.48960(16) 0.9429(4) 0.3446(3) 0.0998(17) Uani 1 1 d .
H7 H 0.5198 0.9225 0.3516 0.120 Uiso 1 1 calc R
C8 C 0.45163(16) 0.8953(3) 0.3029(2) 0.0837(14) Uani 1 1 d .
H8 H 0.4564 0.8431 0.2814 0.100 Uiso 1 1 calc R
C9 C 0.40580(13) 0.9224(3) 0.29130(18) 0.0546(9) Uani 1 1 d .
C10 C 0.43371(14) 1.1414(3) 0.40123(18) 0.0667(11) Uani 1 1 d .
H10 H 0.4028 1.1372 0.4029 0.080 Uiso 1 1 calc R
C11 C 0.47115(18) 1.1497(4) 0.4681(2) 0.1074(18) Uani 1 1 d .
H11A H 0.4727 1.0902 0.4896 0.161 Uiso 1 1 calc R
H11B H 0.4629 1.2013 0.4889 0.161 Uiso 1 1 calc R
H11C H 0.5013 1.1630 0.4677 0.161 Uiso 1 1 calc R
C12 C 0.4341(2) 1.2326(4) 0.3658(3) 0.1049(18) Uani 1 1 d .
H12A H 0.4641 1.2390 0.3639 0.157 Uiso 1 1 calc R
H12B H 0.4287 1.2876 0.3867 0.157 Uiso 1 1 calc R
H12C H 0.4097 1.2288 0.3245 0.157 Uiso 1 1 calc R
C13 C 0.36437(14) 0.8692(3) 0.24256(19) 0.0615(10) Uani 1 1 d .
H13 H 0.3355 0.8920 0.2454 0.074 Uiso 1 1 calc R
C14 C 0.36039(18) 0.8919(3) 0.1775(2) 0.0853(13) Uani 1 1 d .
H14A H 0.3564 0.9601 0.1702 0.128 Uiso 1 1 calc R
H14B H 0.3337 0.8584 0.1474 0.128 Uiso 1 1 calc R
H14C H 0.3886 0.8713 0.1739 0.128 Uiso 1 1 calc R
C15 C 0.3677(2) 0.7594(3) 0.2533(3) 0.0903(15) Uani 1 1 d .
H15A H 0.3942 0.7345 0.2471 0.135 Uiso 1 1 calc R
H15B H 0.3393 0.7292 0.2245 0.135 Uiso 1 1 calc R
H15C H 0.3717 0.7459 0.2950 0.135 Uiso 1 1 calc R
C16 C 0.25404(11) 1.0819(2) 0.34462(14) 0.0433(7) Uani 1 1 d .
C17 C 0.26369(13) 1.1515(3) 0.39087(17) 0.0583(9) Uani 1 1 d .
C18 C 0.23074(15) 1.1625(3) 0.41563(19) 0.0709(11) Uani 1 1 d .
H18 H 0.2363 1.2075 0.4471 0.085 Uiso 1 1 calc R
C19 C 0.19028(14) 1.1091(3) 0.39505(19) 0.0682(11) Uani 1 1 d .
H19 H 0.1690 1.1174 0.4130 0.082 Uiso 1 1 calc R
C20 C 0.18078(13) 1.0434(3) 0.34799(18) 0.0593(9) Uani 1 1 d .
H20 H 0.1529 1.0082 0.3340 0.071 Uiso 1 1 calc R
C21 C 0.21227(12) 1.0288(2) 0.32096(15) 0.0464(8) Uani 1 1 d .
C22 C 0.30571(17) 1.2192(4) 0.4101(2) 0.0904(16) Uani 1 1 d .
H22 H 0.3292 1.1889 0.3982 0.109 Uiso 1 1 calc R
C23 C 0.3291(2) 1.2376(6) 0.4798(3) 0.160(3) Uani 1 1 d .
H23A H 0.3099 1.2808 0.4912 0.240 Uiso 1 1 calc R
H23B H 0.3596 1.2659 0.4906 0.240 Uiso 1 1 calc R
H23C H 0.3325 1.1776 0.5016 0.240 Uiso 1 1 calc R
C24 C 0.2903(3) 1.3144(4) 0.3737(4) 0.149(3) Uani 1 1 d .
H24A H 0.2766 1.3009 0.3300 0.223 Uiso 1 1 calc R
H24B H 0.3173 1.3555 0.3836 0.223 Uiso 1 1 calc R
H24C H 0.2675 1.3461 0.3848 0.223 Uiso 1 1 calc R
C25 C 0.19930(13) 0.9628(3) 0.26536(17) 0.0600(10) Uani 1 1 d .
H25 H 0.2284 0.9456 0.2611 0.072 Uiso 1 1 calc R
C26 C 0.16756(19) 1.0184(4) 0.2070(2) 0.1049(18) Uani 1 1 d .
H26A H 0.1388 1.0358 0.2101 0.157 Uiso 1 1 calc R
H26B H 0.1605 0.9784 0.1711 0.157 Uiso 1 1 calc R
H26C H 0.1835 1.0757 0.2033 0.157 Uiso 1 1 calc R
C27 C 0.17586(19) 0.8695(4) 0.2724(3) 0.1076(19) Uani 1 1 d .
H27A H 0.1953 0.8391 0.3110 0.161 Uiso 1 1 calc R
H27B H 0.1720 0.8267 0.2387 0.161 Uiso 1 1 calc R
H27C H 0.1456 0.8840 0.2719 0.161 Uiso 1 1 calc R
C28 C 0.39787(13) 0.6584(3) 0.46136(16) 0.0611(10) Uani 1 1 d .
C29 C 0.42651(15) 0.6901(4) 0.4337(2) 0.0853(14) Uani 1 1 d .
H29 H 0.4276 0.7554 0.4253 0.102 Uiso 1 1 calc R
C30 C 0.45368(19) 0.6243(6) 0.4185(3) 0.116(2) Uani 1 1 d .
H30 H 0.4730 0.6459 0.3999 0.139 Uiso 1 1 calc R
C31 C 0.4523(2) 0.5279(6) 0.4306(3) 0.118(2) Uani 1 1 d .
H31 H 0.4709 0.4845 0.4206 0.142 Uiso 1 1 calc R
C32 C 0.4239(2) 0.4960(4) 0.4569(2) 0.1008(17) Uani 1 1 d .
H32 H 0.4228 0.4305 0.4647 0.121 Uiso 1 1 calc R
C33 C 0.39640(16) 0.5609(4) 0.4724(2) 0.0799(13) Uani 1 1 d .
H33 H 0.3768 0.5383 0.4904 0.096 Uiso 1 1 calc R
C34 C 0.30089(13) 0.6696(3) 0.47855(17) 0.0559(9) Uani 1 1 d .
C35 C 0.27547(16) 0.6198(3) 0.4244(2) 0.0798(13) Uani 1 1 d .
H35 H 0.2830 0.6273 0.3905 0.096 Uiso 1 1 calc R
C36 C 0.23906(19) 0.5591(4) 0.4198(3) 0.1006(17) Uani 1 1 d .
H36 H 0.2225 0.5253 0.3832 0.121 Uiso 1 1 calc R
C37 C 0.22730(18) 0.5485(4) 0.4689(3) 0.1014(18) Uani 1 1 d .
H37 H 0.2025 0.5082 0.4656 0.122 Uiso 1 1 calc R
C38 C 0.25206(17) 0.5975(4) 0.5233(3) 0.0872(15) Uani 1 1 d .
H38 H 0.2441 0.5901 0.5568 0.105 Uiso 1 1 calc R
C39 C 0.28906(15) 0.6582(3) 0.5282(2) 0.0733(12) Uani 1 1 d .
H39 H 0.3058 0.6912 0.5651 0.088 Uiso 1 1 calc R
C40 C 0.39430(14) 0.7718(3) 0.58144(17) 0.0637(10) Uani 1 1 d .
C41 C 0.4148(2) 0.6910(4) 0.6157(2) 0.132(3) Uani 1 1 d .
H41 H 0.4135 0.6324 0.5959 0.158 Uiso 1 1 calc R
C42 C 0.4377(3) 0.6970(6) 0.6801(3) 0.147(3) Uani 1 1 d .
H42 H 0.4517 0.6422 0.7030 0.176 Uiso 1 1 calc R
C43 C 0.4399(2) 0.7807(6) 0.7094(2) 0.109(2) Uani 1 1 d .
H43 H 0.4547 0.7833 0.7525 0.131 Uiso 1 1 calc R
C44 C 0.42082(19) 0.8603(5) 0.6771(2) 0.1023(17) Uani 1 1 d .
H44 H 0.4231 0.9188 0.6975 0.123 Uiso 1 1 calc R
C45 C 0.39730(17) 0.8556(4) 0.6120(2) 0.0849(14) Uani 1 1 d .
H45 H 0.3836 0.9111 0.5896 0.102 Uiso 1 1 calc R
C46 C 0.5552(13) 0.5397(17) 0.3485(14) 0.412(8) Uani 0.50 1 d PDU
H46A H 0.5427 0.4959 0.3700 0.494 Uiso 0.50 1 calc PR
H46B H 0.5821 0.5136 0.3431 0.494 Uiso 0.50 1 calc PR
Cl3 Cl 0.5150(5) 0.5991(9) 0.2869(6) 0.412(6) Uani 0.50 1 d PDU
Cl4 Cl 0.5585(4) 0.6497(10) 0.3680(6) 0.386(5) Uani 0.50 1 d PDU

loop_
_atom_site_aniso_label
_atom_site_aniso_U_11
_atom_site_aniso_U_22
_atom_site_aniso_U_33
_atom_site_aniso_U_23
_atom_site_aniso_U_13
_atom_site_aniso_U_12
Pd1 0.04366(15) 0.04973(16) 0.03875(14) 0.00651(11) 0.01530(11) -0.00495(11)
Cl1 0.1002(8) 0.0499(5) 0.0545(5) -0.0002(4) 0.0120(5) -0.0155(5)
Cl2 0.1762(15) 0.1220(11) 0.0494(6) -0.0025(7) 0.0124(8) -0.0894(11)
Sb1 0.04911(14) 0.06115(16) 0.04396(13) 0.01415(11) 0.01530(11) -0.00283(11)
N1 0.0440(15) 0.0352(14) 0.0399(14) 0.0009(11) 0.0210(12) 0.0010(11)
N2 0.0418(14) 0.0375(14) 0.0401(14) -0.0025(11) 0.0188(12) 0.0017(11)
C1 0.0424(17) 0.0378(16) 0.0338(16) -0.0055(13) 0.0166(14) -0.0035(14)
C2 0.060(2) 0.0446(19) 0.0489(19) 0.0122(15) 0.0299(17) 0.0094(16)
C3 0.060(2) 0.0429(18) 0.0483(19) 0.0091(15) 0.0263(17) 0.0141(16)
C4 0.0424(18) 0.0465(19) 0.0490(19) 0.0028(15) 0.0233(16) 0.0013(15)
C5 0.048(2) 0.066(2) 0.053(2) -0.0006(18) 0.0201(17) -0.0035(18)
C6 0.045(2) 0.105(4) 0.090(3) -0.016(3) 0.017(2) -0.003(2)
C7 0.046(3) 0.122(4) 0.125(4) -0.019(4) 0.029(3) 0.017(3)
C8 0.064(3) 0.078(3) 0.110(4) -0.019(3) 0.038(3) 0.017(2)
C9 0.051(2) 0.049(2) 0.067(2) -0.0013(17) 0.0279(18) 0.0037(17)
C10 0.063(2) 0.075(3) 0.062(2) -0.020(2) 0.026(2) -0.015(2)
C11 0.093(4) 0.142(5) 0.070(3) -0.035(3) 0.017(3) -0.030(3)
C12 0.139(5) 0.074(3) 0.101(4) -0.018(3) 0.049(4) -0.013(3)
C13 0.064(2) 0.047(2) 0.079(3) -0.0133(19) 0.035(2) -0.0002(18)
C14 0.090(3) 0.083(3) 0.078(3) -0.007(2) 0.031(3) -0.004(3)
C15 0.110(4) 0.054(3) 0.111(4) -0.009(2) 0.050(3) -0.005(2)
C16 0.0465(18) 0.0435(18) 0.0432(17) -0.0024(14) 0.0220(15) 0.0033(15)
C17 0.058(2) 0.068(2) 0.058(2) -0.0195(19) 0.0328(19) -0.0078(19)
C18 0.068(3) 0.090(3) 0.066(2) -0.027(2) 0.039(2) -0.006(2)
C19 0.062(3) 0.089(3) 0.070(3) -0.007(2) 0.044(2) 0.004(2)
C20 0.047(2) 0.064(2) 0.069(2) 0.000(2) 0.0265(19) -0.0034(18)
C21 0.0472(19) 0.0431(19) 0.0481(19) 0.0004(15) 0.0189(16) 0.0033(15)
C22 0.081(3) 0.107(4) 0.106(4) -0.063(3) 0.062(3) -0.034(3)
C23 0.108(5) 0.249(9) 0.139(5) -0.134(6) 0.067(4) -0.084(5)
C24 0.179(7) 0.082(4) 0.229(8) -0.051(5) 0.128(6) -0.056(4)
C25 0.052(2) 0.055(2) 0.067(2) -0.0167(19) 0.0183(19) -0.0006(17)
C26 0.103(4) 0.111(4) 0.065(3) -0.027(3) -0.001(3) 0.027(3)
C27 0.095(4) 0.081(3) 0.168(5) -0.054(3) 0.075(4) -0.038(3)
C28 0.047(2) 0.081(3) 0.046(2) 0.0067(19) 0.0105(17) 0.0032(19)
C29 0.061(3) 0.122(4) 0.076(3) -0.003(3) 0.031(2) -0.010(3)
C30 0.068(3) 0.187(7) 0.106(4) -0.019(5) 0.049(3) -0.002(4)
C31 0.073(4) 0.164(7) 0.103(4) -0.024(5) 0.022(3) 0.034(4)
C32 0.089(4) 0.102(4) 0.093(4) -0.004(3) 0.019(3) 0.030(3)
C33 0.073(3) 0.089(3) 0.071(3) 0.014(2) 0.022(2) 0.019(3)
C34 0.050(2) 0.060(2) 0.059(2) 0.0189(18) 0.0235(18) 0.0007(17)
C35 0.076(3) 0.088(3) 0.078(3) 0.004(3) 0.035(3) -0.021(3)
C36 0.090(4) 0.101(4) 0.102(4) 0.005(3) 0.031(3) -0.038(3)
C37 0.065(3) 0.096(4) 0.137(5) 0.045(4) 0.036(3) -0.011(3)
C38 0.069(3) 0.102(4) 0.106(4) 0.052(3) 0.052(3) 0.015(3)
C39 0.067(3) 0.086(3) 0.071(3) 0.028(2) 0.033(2) 0.005(2)
C40 0.057(2) 0.079(3) 0.046(2) 0.012(2) 0.0121(18) -0.001(2)
C41 0.176(6) 0.095(4) 0.062(3) 0.015(3) -0.015(3) 0.018(4)
C42 0.186(7) 0.136(6) 0.059(3) 0.028(4) -0.008(4) 0.036(5)
C43 0.093(4) 0.175(6) 0.046(3) 0.015(4) 0.015(3) 0.022(4)
C44 0.100(4) 0.146(5) 0.056(3) -0.014(3) 0.028(3) 0.023(4)
C45 0.091(3) 0.104(4) 0.056(3) 0.006(3) 0.027(2) 0.021(3)
C46 0.404(10) 0.417(10) 0.424(10) 0.007(8) 0.179(7) 0.006(8)
Cl3 0.427(9) 0.413(9) 0.412(10) 0.016(7) 0.190(8) 0.015(7)
Cl4 0.296(7) 0.457(9) 0.454(9) 0.015(8) 0.206(7) -0.009(7)

loop_
_atom_type_symbol
_atom_type_description
_atom_type_scat_dispersion_real
_atom_type_scat_dispersion_imag
_atom_type_scat_source
C C 0.0033 0.0016 'International Tables Vol C Tables 4.2.6.8 and 6.1.1.4'
H H 0.0000 0.0000 'International Tables Vol C Tables 4.2.6.8 and 6.1.1.4'
N N 0.0061 0.0033 'International Tables Vol C Tables 4.2.6.8 and 6.1.1.4'
Cl Cl 0.1484 0.1585 'International Tables Vol C Tables 4.2.6.8 and 6.1.1.4'
Pd Pd -0.9988 1.0072 'International Tables Vol C Tables 4.2.6.8 and 6.1.1.4'
Sb Sb -0.5866 1.5461 'International Tables Vol C Tables 4.2.6.8 and 6.1.1.4'

loop_
_geom_angle_atom_site_label_1
_geom_angle_atom_site_label_2
_geom_angle_atom_site_label_3
_geom_angle
_geom_angle_site_symmetry_1
C1 Pd1 Cl2 92.85(9) .
C1 Pd1 Cl1 89.60(9) .
Cl2 Pd1 Cl1 177.54(4) .
C1 Pd1 Sb1 174.20(8) .
Cl2 Pd1 Sb1 92.11(4) .
Cl1 Pd1 Sb1 85.43(3) .
C28 Sb1 C34 98.33(15) .
C28 Sb1 C40 101.12(15) .
C34 Sb1 C40 99.44(15) .
C28 Sb1 Pd1 109.32(11) .
C34 Sb1 Pd1 120.97(9) .
C40 Sb1 Pd1 123.39(12) .
C1 N1 C2 110.4(3) .
C1 N1 C4 126.7(3) .
C2 N1 C4 122.7(2) .
C1 N2 C3 110.5(3) .
C1 N2 C16 125.0(3) .
C3 N2 C16 123.8(3) .
N1 C1 N2 104.9(2) .
N1 C1 Pd1 127.6(2) .
N2 C1 Pd1 127.0(2) .
C3 C2 N1 107.4(3) .
C2 C3 N2 106.8(3) .
C9 C4 C5 123.0(3) .
C9 C4 N1 118.5(3) .
C5 C4 N1 118.4(3) .
C6 C5 C4 117.0(4) .
C6 C5 C10 120.4(4) .
C4 C5 C10 122.5(3) .
C7 C6 C5 121.2(4) .
C8 C7 C6 120.6(4) .
C7 C8 C9 121.8(4) .
C8 C9 C4 116.4(4) .
C8 C9 C13 120.0(3) .
C4 C9 C13 123.6(3) .
C5 C10 C12 111.0(3) .
C5 C10 C11 113.4(4) .
C12 C10 C11 109.3(4) .
C9 C13 C14 110.8(3) .
C9 C13 C15 112.1(4) .
C14 C13 C15 110.0(4) .
C21 C16 C17 122.8(3) .
C21 C16 N2 119.8(3) .
C17 C16 N2 117.3(3) .
C18 C17 C16 116.8(3) .
C18 C17 C22 120.2(3) .
C16 C17 C22 122.7(3) .
C19 C18 C17 121.7(4) .
C18 C19 C20 120.4(3) .
C19 C20 C21 120.9(3) .
C20 C21 C16 117.2(3) .
C20 C21 C25 120.2(3) .
C16 C21 C25 122.5(3) .
C17 C22 C23 113.2(4) .
C17 C22 C24 109.3(4) .
C23 C22 C24 111.1(5) .
C21 C25 C27 112.6(4) .
C21 C25 C26 108.7(3) .
C27 C25 C26 111.4(4) .
C29 C28 C33 118.7(4) .
C29 C28 Sb1 118.3(4) .
C33 C28 Sb1 122.9(3) .
C28 C29 C30 119.8(6) .
C31 C30 C29 120.8(6) .
C32 C31 C30 119.9(6) .
C31 C32 C33 120.2(6) .
C28 C33 C32 120.7(5) .
C39 C34 C35 118.8(4) .
C39 C34 Sb1 121.8(3) .
C35 C34 Sb1 119.4(3) .
C36 C35 C34 121.0(4) .
C37 C36 C35 120.0(5) .
C36 C37 C38 120.0(5) .
C37 C38 C39 120.1(5) .
C34 C39 C38 120.1(5) .
C45 C40 C41 118.2(4) .
C45 C40 Sb1 121.6(3) .
C41 C40 Sb1 120.2(4) .
C40 C41 C42 120.0(6) .
C43 C42 C41 120.9(6) .
C44 C43 C42 120.2(5) .
C43 C44 C45 119.8(5) .
C40 C45 C44 121.0(5) .
Cl4 C46 Cl3 73.7(10) .
Cl3 Cl3 C46 145.9(14) 2_655

loop_
_geom_bond_atom_site_label_1
_geom_bond_atom_site_label_2
_geom_bond_distance
_geom_bond_site_symmetry_2
Pd1 C1 2.024(3) .
Pd1 Cl2 2.2729(12) .
Pd1 Cl1 2.2908(10) .
Pd1 Sb1 2.5939(5) .
Sb1 C28 2.125(4) .
Sb1 C34 2.123(4) .
Sb1 C40 2.133(4) .
N1 C1 1.344(4) .
N1 C2 1.386(4) .
N1 C4 1.457(4) .
N2 C1 1.356(4) .
N2 C3 1.382(4) .
N2 C16 1.452(4) .
C2 C3 1.327(5) .
C4 C9 1.393(5) .
C4 C5 1.403(5) .
C5 C6 1.377(5) .
C5 C10 1.519(5) .
C6 C7 1.371(6) .
C7 C8 1.357(6) .
C8 C9 1.389(5) .
C9 C13 1.519(5) .
C10 C12 1.519(6) .
C10 C11 1.533(6) .
C13 C14 1.526(6) .
C13 C15 1.539(5) .
C16 C21 1.395(5) .
C16 C17 1.394(5) .
C17 C18 1.384(5) .
C17 C22 1.519(6) .
C18 C19 1.365(5) .
C19 C20 1.372(5) .
C20 C21 1.389(5) .
C21 C25 1.513(5) .
C22 C23 1.525(7) .
C22 C24 1.539(8) .
C25 C27 1.527(6) .
C25 C26 1.532(6) .
C28 C29 1.377(6) .
C28 C33 1.381(6) .
C29 C30 1.389(8) .
C30 C31 1.370(9) .
C31 C32 1.348(8) .
C32 C33 1.392(7) .
C34 C39 1.378(5) .
C34 C35 1.380(6) .
C35 C36 1.380(6) .
C36 C37 1.362(7) .
C37 C38 1.375(7) .
C38 C39 1.392(6) .
C40 C45 1.350(6) .
C40 C41 1.376(6) .
C41 C42 1.391(7) .
C42 C43 1.339(8) .
C43 C44 1.335(8) .
C44 C45 1.407(6) .
C46 Cl4 1.583(18) .
C46 Cl3 1.692(19) .
Cl3 Cl3 1.60(2) 2_655
